data_1547386
loop_
_publ_author_name
'Nicolas Delpont'
'Imma Escofet'
'Patricia Perez-Galen'
'Dirk Spiegl'
'Mihai Raducan'
'Christophe Bour'
'Riccardo Sinisi'
'Antonio M. Echavarrena'

_publ_section_title
;
 Modular chiral gold(i) phosphite complexes
;
_journal_name_full 'Catalysis Science & Technology'
_journal_page_first 3007
_journal_page_last 3012
_journal_paper_doi 10.1039/c3cy00250k
_journal_volume 3
_journal_year 2013
_chemical_absolute_configuration ad
_chemical_formula_sum 'C28 H33 Au Cl Fe P'
_chemical_formula_weight 688.78
_space_group_IT_number 144
_symmetry_cell_setting trigonal
_symmetry_space_group_name_Hall 'P 31'
_symmetry_space_group_name_H-M 'P 31'
_atom_sites_solution_hydrogens geom
_atom_sites_solution_primary direct
_atom_sites_solution_secondary difmap
_cell_angle_alpha 90.00
_cell_angle_beta 90.00
_cell_angle_gamma 120.00
_cell_formula_units_Z 3
_cell_length_a 9.7478(14)
_cell_length_b 9.7478(14)
_cell_length_c 23.296(3)
_cell_measurement_reflns_used 9975
_cell_measurement_temperature 100(2)
_cell_measurement_theta_max 36.38
_cell_measurement_theta_min 2.41
_cell_volume 1917.0(5)
_computing_cell_refinement 'Bruker APEX2 v2009.1-0'
_computing_data_collection 'Bruker APEX2 v2009.1-0'
_computing_data_reduction 'Bruker SAINT V7.60A'
_computing_molecular_graphics 'Bruker SHELXTL'
_computing_publication_material 'Bruker SHELXTL'
_computing_structure_refinement 'SHELXS-97 (Sheldrick, 2008)'
_computing_structure_solution 'SHELXS-97 (Sheldrick, 2008)'
_diffrn_ambient_temperature 100(2)
_diffrn_detector_area_resol_mean 512
_diffrn_detector_type '4K CCD area detector APEX II'
_diffrn_measured_fraction_theta_full 0.983
_diffrn_measured_fraction_theta_max 0.983
_diffrn_measurement_device_type 'Kappa 4-axis goniometer bruker-nonius'
_diffrn_measurement_method
;
Fullsphere data collection, phi and omega scans
;
_diffrn_measurement_specimen_support 'magnetic support whith 10 micron nylon fiber cryoloop'
_diffrn_radiation_monochromator 'Multilayer Montel 200 mirrors'
_diffrn_radiation_type MoK\a
_diffrn_radiation_wavelength 0.71073
_diffrn_reflns_av_R_equivalents 0.0378
_diffrn_reflns_av_sigmaI/netI 0.0500
_diffrn_reflns_limit_h_max 16
_diffrn_reflns_limit_h_min -15
_diffrn_reflns_limit_k_max 16
_diffrn_reflns_limit_k_min -15
_diffrn_reflns_limit_l_max 37
_diffrn_reflns_limit_l_min -26
_diffrn_reflns_number 21902
_diffrn_reflns_theta_full 36.43
_diffrn_reflns_theta_max 36.43
_diffrn_reflns_theta_min 2.41
_diffrn_source 'rotating anode X-ray tube'
_diffrn_source_current 70
_diffrn_source_power 50
_diffrn_source_size '3 mm x 0.3 mm fine focus'
_diffrn_source_type 'Bruker-Nonius FR 591'
_exptl_absorpt_coefficient_mu 6.482
_exptl_absorpt_correction_T_max 0.3572
_exptl_absorpt_correction_T_min 0.3572
_exptl_absorpt_correction_type empirical
_exptl_absorpt_process_details
;
SADABS Version 2008/1 Bruker-Nonius
Blessing, Acta Cryst. (1995) A51 33-38
;
_exptl_crystal_colour red
_exptl_crystal_density_diffrn 1.790
_exptl_crystal_density_method 'not measured'
_exptl_crystal_description block
_exptl_crystal_F_000 1014
_exptl_crystal_size_max 0.20
_exptl_crystal_size_mid 0.20
_exptl_crystal_size_min 0.20
_refine_diff_density_max 3.247
_refine_diff_density_min -5.503
_refine_diff_density_rms 0.212
_refine_ls_abs_structure_details 'Flack H D (1983), Acta Cryst. A39, 876-881'
_refine_ls_abs_structure_Flack 0.010(6)
_refine_ls_extinction_method none
_refine_ls_goodness_of_fit_ref 1.063
_refine_ls_hydrogen_treatment noref
_refine_ls_matrix_type full
_refine_ls_number_parameters 295
_refine_ls_number_reflns 10116
_refine_ls_number_restraints 1
_refine_ls_restrained_S_all 1.063
_refine_ls_R_factor_all 0.0496
_refine_ls_R_factor_gt 0.0483
_refine_ls_shift/su_max 0.001
_refine_ls_shift/su_mean 0.000
_refine_ls_structure_factor_coef Fsqd
_refine_ls_weighting_details 'calc w=1/[\s^2^(Fo^2^)+(0.0795P)^2^+6.7436P] where P=(Fo^2^+2Fc^2^)/3'
_refine_ls_weighting_scheme calc
_refine_ls_wR_factor_gt 0.1219
_refine_ls_wR_factor_ref 0.1231
_reflns_number_gt 9859
_reflns_number_total 10116
_reflns_threshold_expression >2sigma(I)
_cod_data_source_file CY-003-C3CY00250K-s004.cif
_cod_data_source_block mo_rs311_0m
_cod_depositor_comments
;
The following automatic conversions were performed:

'_symmetry_cell_setting' value 'Trigonal' changed to 'trigonal'
according to the built-in table from CIF Core dictionary named
'cif_core.dic' version 2.4.1 from 2010-06-29.

Automatic conversion script
Id: cif_fix_values 5376 2017-05-30 11:51:03Z andrius 

The following automatic conversions were performed:

data name '_diffrn_measurement_specimen_suppport' was replaced with
'_diffrn_measurement_specimen_support' as specified in the
replacement file 'data/replacement-values/replacement_tags.lst'.

Automatic conversion script
Id: cif_correct_tags 9268 2022-04-12 08:56:07Z antanas 
;
_cod_original_sg_symbol_H-M P3(1)
_cod_database_code 1547386

loop_
_symmetry_equiv_pos_as_xyz
'x, y, z'
'-y, x-y, z+1/3'
'-x+y, -x, z+2/3'

loop_
_atom_site_label
_atom_site_type_symbol
_atom_site_fract_x
_atom_site_fract_y
_atom_site_fract_z
_atom_site_U_iso_or_equiv
_atom_site_adp_type
_atom_site_occupancy
_atom_site_symmetry_multiplicity
_atom_site_calc_flag
_atom_site_refinement_flags
_atom_site_disorder_assembly
_atom_site_disorder_group
Au1 Au -0.080178(18) 0.73927(2) 0.184280(9) 0.01045(5) Uani 1 1 d . . .
C1 C 0.3243(5) 0.9804(5) 0.1940(2) 0.0087(7) Uani 1 1 d . . .
C2 C 0.4898(6) 1.0310(6) 0.2014(3) 0.0133(8) Uani 1 1 d . . .
H2 H 0.5310 0.9669 0.2149 0.016 Uiso 1 1 calc R . .
C3 C 0.5805(6) 1.1917(6) 0.1850(3) 0.0142(9) Uani 1 1 d . . .
H3 H 0.6929 1.2538 0.1854 0.017 Uiso 1 1 calc R . .
C4 C 0.4741(7) 1.2447(6) 0.1678(3) 0.0137(9) Uani 1 1 d . . .
H4 H 0.5040 1.3486 0.1552 0.016 Uiso 1 1 calc R . .
C5 C 0.3169(6) 1.1173(5) 0.1727(2) 0.0097(7) Uani 1 1 d . . .
C6 C 0.1750(6) 1.1248(6) 0.1544(2) 0.0113(8) Uani 1 1 d . . .
C7 C 0.1626(6) 1.1653(6) 0.0961(2) 0.0120(8) Uani 1 1 d . . .
C8 C 0.2814(7) 1.2020(7) 0.0543(3) 0.0155(9) Uani 1 1 d . . .
H8 H 0.3752 1.2012 0.0647 0.019 Uiso 1 1 calc R . .
C9 C 0.2633(8) 1.2386(8) -0.0011(3) 0.0206(11) Uani 1 1 d . . .
H9 H 0.3441 1.2617 -0.0285 0.025 Uiso 1 1 calc R . .
C10 C 0.1270(9) 1.2423(8) -0.0175(3) 0.0219(11) Uani 1 1 d . . .
H10 H 0.1166 1.2694 -0.0558 0.026 Uiso 1 1 calc R . .
C11 C 0.0087(8) 1.2069(7) 0.0214(3) 0.0200(11) Uani 1 1 d . . .
H11 H -0.0839 1.2085 0.0098 0.024 Uiso 1 1 calc R . .
C12 C 0.0229(6) 1.1678(6) 0.0789(3) 0.0145(9) Uani 1 1 d . . .
C13 C -0.0984(6) 1.1328(7) 0.1195(3) 0.0159(9) Uani 1 1 d . . .
H13 H -0.1915 1.1335 0.1080 0.019 Uiso 1 1 calc R . .
C14 C -0.0828(7) 1.0979(6) 0.1751(3) 0.0177(10) Uani 1 1 d . . .
H14 H -0.1643 1.0760 0.2021 0.021 Uiso 1 1 calc R . .
C15 C 0.0543(6) 1.0941(6) 0.1927(3) 0.0136(8) Uani 1 1 d . . .
H15 H 0.0637 1.0700 0.2316 0.016 Uiso 1 1 calc R . .
C16 C 0.2976(9) 1.1446(8) 0.3240(3) 0.0236(12) Uani 1 1 d . . .
H16 H 0.1856 1.0605 0.3315 0.028 Uiso 1 1 calc R . .
C17 C 0.4384(9) 1.1386(8) 0.3390(3) 0.0234(12) Uani 1 1 d . . .
H17 H 0.4414 1.0489 0.3586 0.028 Uiso 1 1 calc R . .
C18 C 0.5716(9) 1.2822(9) 0.3202(3) 0.0254(13) Uani 1 1 d . . .
H18 H 0.6850 1.3112 0.3246 0.031 Uiso 1 1 calc R . .
C19 C 0.5167(10) 1.3768(8) 0.2938(3) 0.0254(13) Uani 1 1 d . . .
H19 H 0.5846 1.4847 0.2771 0.030 Uiso 1 1 calc R . .
C20 C 0.3482(9) 1.2931(9) 0.2964(3) 0.0241(12) Uani 1 1 d . . .
H20 H 0.2774 1.3317 0.2814 0.029 Uiso 1 1 calc R . .
C21 C 0.2025(6) 0.7025(6) 0.1209(3) 0.0131(8) Uani 1 1 d . . .
C22 C 0.0519(8) 0.5506(6) 0.1011(3) 0.0178(10) Uani 1 1 d . . .
H22A H 0.0725 0.5155 0.0643 0.027 Uiso 1 1 calc R . .
H22B H -0.0351 0.5728 0.0965 0.027 Uiso 1 1 calc R . .
H22C H 0.0227 0.4672 0.1299 0.027 Uiso 1 1 calc R . .
C23 C 0.2366(7) 0.8331(7) 0.0770(3) 0.0152(9) Uani 1 1 d . . .
H23A H 0.3413 0.9250 0.0845 0.023 Uiso 1 1 calc R . .
H23B H 0.1558 0.8645 0.0802 0.023 Uiso 1 1 calc R . .
H23C H 0.2344 0.7933 0.0382 0.023 Uiso 1 1 calc R . .
C24 C 0.3424(8) 0.6724(8) 0.1225(3) 0.0205(11) Uani 1 1 d . . .
H24A H 0.3650 0.6514 0.0835 0.031 Uiso 1 1 calc R . .
H24B H 0.3157 0.5806 0.1469 0.031 Uiso 1 1 calc R . .
H24C H 0.4358 0.7659 0.1380 0.031 Uiso 1 1 calc R . .
C25 C 0.1780(6) 0.6655(6) 0.2546(2) 0.0117(8) Uani 1 1 d . . .
C26 C 0.0721(7) 0.4861(7) 0.2436(3) 0.0195(11) Uani 1 1 d . . .
H26A H 0.1169 0.4539 0.2123 0.029 Uiso 1 1 calc R . .
H26B H -0.0347 0.4631 0.2331 0.029 Uiso 1 1 calc R . .
H26C H 0.0667 0.4275 0.2785 0.029 Uiso 1 1 calc R . .
C27 C 0.3448(7) 0.7022(7) 0.2713(3) 0.0162(9) Uani 1 1 d . . .
H27A H 0.3379 0.6285 0.3013 0.024 Uiso 1 1 calc R . .
H27B H 0.4053 0.8111 0.2857 0.024 Uiso 1 1 calc R . .
H27C H 0.3982 0.6905 0.2375 0.024 Uiso 1 1 calc R . .
C28 C 0.1064(8) 0.7092(8) 0.3055(3) 0.0196(10) Uani 1 1 d . . .
H28A H 0.1191 0.6618 0.3408 0.029 Uiso 1 1 calc R . .
H28B H -0.0065 0.6690 0.2984 0.029 Uiso 1 1 calc R . .
H28C H 0.1611 0.8247 0.3097 0.029 Uiso 1 1 calc R . .
Cl1 Cl -0.33826(15) 0.67831(17) 0.17336(8) 0.0184(2) Uani 1 1 d . . .
Fe1 Fe 0.42875(10) 1.16715(9) 0.25063(4) 0.01185(13) Uani 1 1 d . . .
P1 P 0.16538(14) 0.77559(15) 0.19084(6) 0.00809(19) Uani 1 1 d . . .

loop_
_atom_site_aniso_label
_atom_site_aniso_U_11
_atom_site_aniso_U_22
_atom_site_aniso_U_33
_atom_site_aniso_U_23
_atom_site_aniso_U_13
_atom_site_aniso_U_12
Au1 0.00725(7) 0.01070(7) 0.01458(8) -0.00020(6) -0.00145(6) 0.00536(6)
C1 0.0057(14) 0.0093(16) 0.011(2) 0.0018(13) 0.0015(13) 0.0037(13)
C2 0.0115(18) 0.0139(19) 0.015(2) -0.0027(16) -0.0027(16) 0.0066(16)
C3 0.0100(17) 0.0120(19) 0.018(3) -0.0011(16) -0.0023(16) 0.0033(15)
C4 0.016(2) 0.0094(17) 0.013(2) -0.0013(15) -0.0026(16) 0.0042(15)
C5 0.0125(17) 0.0092(16) 0.008(2) -0.0004(13) -0.0022(14) 0.0059(14)
C6 0.0120(17) 0.0112(17) 0.014(2) 0.0002(15) -0.0007(15) 0.0083(14)
C7 0.0135(18) 0.0108(17) 0.012(2) -0.0003(15) -0.0030(15) 0.0061(15)
C8 0.0134(19) 0.019(2) 0.013(3) 0.0030(18) 0.0005(17) 0.0066(17)
C9 0.026(3) 0.025(3) 0.011(3) 0.003(2) -0.0003(19) 0.012(2)
C10 0.030(3) 0.022(2) 0.013(3) 0.0017(19) -0.007(2) 0.012(2)
C11 0.025(3) 0.018(2) 0.020(3) 0.0005(19) -0.009(2) 0.013(2)
C12 0.0154(19) 0.0110(17) 0.017(2) 0.0000(16) -0.0047(17) 0.0064(16)
C13 0.0120(18) 0.015(2) 0.024(3) 0.0008(18) -0.0028(17) 0.0093(16)
C14 0.014(2) 0.014(2) 0.028(3) 0.0031(19) 0.0041(19) 0.0093(17)
C15 0.0146(19) 0.0118(18) 0.015(2) 0.0009(16) 0.0002(16) 0.0073(16)
C16 0.035(3) 0.025(3) 0.014(3) -0.002(2) 0.006(2) 0.018(3)
C17 0.037(3) 0.023(3) 0.012(3) -0.001(2) -0.005(2) 0.016(3)
C18 0.032(3) 0.028(3) 0.018(3) -0.011(2) -0.014(3) 0.016(3)
C19 0.040(4) 0.016(2) 0.016(3) -0.008(2) -0.006(2) 0.011(2)
C20 0.039(3) 0.026(3) 0.018(3) -0.009(2) -0.006(2) 0.024(3)
C21 0.017(2) 0.0146(19) 0.012(2) -0.0023(16) -0.0033(16) 0.0109(16)
C22 0.025(2) 0.0124(19) 0.015(3) -0.0070(17) -0.008(2) 0.0086(18)
C23 0.020(2) 0.017(2) 0.011(2) -0.0011(16) 0.0010(17) 0.0108(18)
C24 0.021(2) 0.027(3) 0.023(3) -0.004(2) -0.002(2) 0.019(2)
C25 0.0131(18) 0.0159(19) 0.009(2) 0.0016(15) -0.0014(15) 0.0097(16)
C26 0.020(2) 0.013(2) 0.023(3) 0.0006(19) -0.006(2) 0.0066(18)
C27 0.015(2) 0.021(2) 0.016(3) 0.0039(18) -0.0022(17) 0.0114(18)
C28 0.024(3) 0.027(3) 0.016(3) 0.005(2) 0.003(2) 0.018(2)
Cl1 0.0084(4) 0.0182(5) 0.0296(8) -0.0033(5) -0.0038(4) 0.0075(4)
Fe1 0.0152(3) 0.0112(3) 0.0097(3) -0.0027(2) -0.0033(2) 0.0069(2)
P1 0.0075(4) 0.0085(4) 0.0097(5) -0.0011(4) -0.0015(4) 0.0051(4)

loop_
_atom_type_symbol
_atom_type_description
_atom_type_scat_dispersion_real
_atom_type_scat_dispersion_imag
_atom_type_scat_source
C C 0.0033 0.0016 'International Tables Vol C Tables 4.2.6.8 and 6.1.1.4'
H H 0.0000 0.0000 'International Tables Vol C Tables 4.2.6.8 and 6.1.1.4'
P P 0.1023 0.0942 'International Tables Vol C Tables 4.2.6.8 and 6.1.1.4'
Cl Cl 0.1484 0.1585 'International Tables Vol C Tables 4.2.6.8 and 6.1.1.4'
Fe Fe 0.3463 0.8444 'International Tables Vol C Tables 4.2.6.8 and 6.1.1.4'
Au Au -2.0133 8.8022 'International Tables Vol C Tables 4.2.6.8 and 6.1.1.4'

loop_
_geom_angle_atom_site_label_1
_geom_angle_atom_site_label_2
_geom_angle_atom_site_label_3
_geom_angle
_geom_angle_site_symmetry_1
_geom_angle_site_symmetry_3
P1 Au1 Cl1 174.28(5) . .
C2 C1 C5 106.6(4) . .
C2 C1 P1 125.1(4) . .
C5 C1 P1 125.9(3) . .
C2 C1 Fe1 69.4(3) . .
C5 C1 Fe1 68.8(3) . .
P1 C1 Fe1 140.5(3) . .
C3 C2 C1 108.7(5) . .
C3 C2 Fe1 70.0(3) . .
C1 C2 Fe1 69.6(3) . .
C2 C3 C4 108.1(4) . .
C2 C3 Fe1 69.8(3) . .
C4 C3 Fe1 68.9(3) . .
C5 C4 C3 108.9(4) . .
C5 C4 Fe1 70.1(3) . .
C3 C4 Fe1 70.3(3) . .
C4 C5 C1 107.6(4) . .
C4 C5 C6 124.1(4) . .
C1 C5 C6 128.1(4) . .
C4 C5 Fe1 69.4(3) . .
C1 C5 Fe1 69.5(3) . .
C6 C5 Fe1 129.9(4) . .
C15 C6 C7 119.3(5) . .
C15 C6 C5 121.1(5) . .
C7 C6 C5 119.6(5) . .
C8 C7 C12 117.9(5) . .
C8 C7 C6 123.4(5) . .
C12 C7 C6 118.8(5) . .
C9 C8 C7 121.2(5) . .
C8 C9 C10 120.6(6) . .
C11 C10 C9 120.3(6) . .
C10 C11 C12 120.6(6) . .
C13 C12 C11 120.9(5) . .
C13 C12 C7 119.7(5) . .
C11 C12 C7 119.4(6) . .
C14 C13 C12 120.6(5) . .
C13 C14 C15 120.3(5) . .
C6 C15 C14 121.2(6) . .
C20 C16 C17 107.3(6) . .
C20 C16 Fe1 69.0(4) . .
C17 C16 Fe1 70.0(4) . .
C18 C17 C16 107.7(6) . .
C18 C17 Fe1 69.1(4) . .
C16 C17 Fe1 69.4(4) . .
C19 C18 C17 108.6(7) . .
C19 C18 Fe1 69.0(4) . .
C17 C18 Fe1 70.8(4) . .
C18 C19 C20 108.1(6) . .
C18 C19 Fe1 70.7(4) . .
C20 C19 Fe1 70.2(4) . .
C19 C20 C16 108.4(6) . .
C19 C20 Fe1 69.1(4) . .
C16 C20 Fe1 70.7(4) . .
C24 C21 C23 109.3(5) . .
C24 C21 C22 109.5(5) . .
C23 C21 C22 107.7(5) . .
C24 C21 P1 114.2(4) . .
C23 C21 P1 105.4(3) . .
C22 C21 P1 110.5(4) . .
C27 C25 C28 108.4(5) . .
C27 C25 C26 109.7(4) . .
C28 C25 C26 107.6(5) . .
C27 C25 P1 115.7(4) . .
C28 C25 P1 106.5(3) . .
C26 C25 P1 108.6(4) . .
C4 Fe1 C19 101.0(3) . .
C4 Fe1 C5 40.5(2) . .
C19 Fe1 C5 125.6(3) . .
C4 Fe1 C2 68.4(2) . .
C19 Fe1 C2 144.0(3) . .
C5 Fe1 C2 69.1(2) . .
C4 Fe1 C1 69.0(2) . .
C19 Fe1 C1 167.2(3) . .
C5 Fe1 C1 41.64(19) . .
C2 Fe1 C1 41.04(19) . .
C4 Fe1 C20 110.3(3) . .
C19 Fe1 C20 40.7(3) . .
C5 Fe1 C20 106.5(2) . .
C2 Fe1 C20 174.9(3) . .
C1 Fe1 C20 133.9(3) . .
C4 Fe1 C3 40.8(2) . .
C19 Fe1 C3 109.4(3) . .
C5 Fe1 C3 68.6(2) . .
C2 Fe1 C3 40.2(2) . .
C1 Fe1 C3 68.64(19) . .
C20 Fe1 C3 141.6(3) . .
C4 Fe1 C18 125.4(3) . .
C19 Fe1 C18 40.4(3) . .
C5 Fe1 C18 163.7(3) . .
C2 Fe1 C18 117.1(3) . .
C1 Fe1 C18 152.2(2) . .
C20 Fe1 C18 67.9(3) . .
C3 Fe1 C18 105.6(3) . .
C4 Fe1 C16 145.6(3) . .
C19 Fe1 C16 68.2(3) . .
C5 Fe1 C16 118.5(3) . .
C2 Fe1 C16 138.8(3) . .
C1 Fe1 C16 115.3(3) . .
C20 Fe1 C16 40.4(3) . .
C3 Fe1 C16 172.7(3) . .
C18 Fe1 C16 67.9(3) . .
C4 Fe1 C17 165.4(3) . .
C19 Fe1 C17 67.9(3) . .
C5 Fe1 C17 153.9(3) . .
C2 Fe1 C17 114.7(3) . .
C1 Fe1 C17 123.3(2) . .
C20 Fe1 C17 67.9(3) . .
C3 Fe1 C17 132.2(3) . .
C18 Fe1 C17 40.0(3) . .
C16 Fe1 C17 40.6(3) . .
C1 P1 C25 109.4(2) . .
C1 P1 C21 103.4(2) . .
C25 P1 C21 112.9(2) . .
C1 P1 Au1 115.64(15) . .
C25 P1 Au1 109.54(17) . .
C21 P1 Au1 105.83(17) . .

loop_
_geom_bond_atom_site_label_1
_geom_bond_atom_site_label_2
_geom_bond_distance
_geom_bond_site_symmetry_2
Au1 P1 2.2429(12) .
Au1 Cl1 2.2917(13) .
C1 C2 1.442(7) .
C1 C5 1.459(6) .
C1 P1 1.816(5) .
C1 Fe1 2.058(5) .
C2 C3 1.412(8) .
C2 Fe1 2.055(6) .
C3 C4 1.428(8) .
C3 Fe1 2.056(6) .
C4 C5 1.414(7) .
C4 Fe1 2.038(6) .
C5 C6 1.483(7) .
C5 Fe1 2.048(5) .
C6 C15 1.385(8) .
C6 C7 1.436(8) .
C7 C8 1.416(8) .
C7 C12 1.431(7) .
C8 C9 1.373(9) .
C9 C10 1.400(10) .
C10 C11 1.368(11) .
C11 C12 1.418(9) .
C12 C13 1.417(9) .
C13 C14 1.367(9) .
C14 C15 1.416(8) .
C16 C20 1.427(10) .
C16 C17 1.446(11) .
C16 Fe1 2.078(7) .
C17 C18 1.421(11) .
C17 Fe1 2.087(7) .
C18 C19 1.417(11) .
C18 Fe1 2.064(7) .
C19 C20 1.424(11) .
C19 Fe1 2.042(6) .
C20 Fe1 2.056(6) .
C21 C24 1.532(8) .
C21 C23 1.536(8) .
C21 C22 1.545(8) .
C21 P1 1.884(6) .
C25 C27 1.530(7) .
C25 C28 1.540(8) .
C25 C26 1.544(8) .
C25 P1 1.873(5) .

loop_
_geom_torsion_atom_site_label_1
_geom_torsion_atom_site_label_2
_geom_torsion_atom_site_label_3
_geom_torsion_atom_site_label_4
_geom_torsion
_geom_torsion_site_symmetry_1
_geom_torsion_site_symmetry_2
_geom_torsion_site_symmetry_3
_geom_torsion_site_symmetry_4
C5 C1 C2 C3 -0.2(6) . . . .
P1 C1 C2 C3 162.8(4) . . . .
Fe1 C1 C2 C3 -59.2(4) . . . .
C5 C1 C2 Fe1 59.0(4) . . . .
P1 C1 C2 Fe1 -138.0(4) . . . .
C1 C2 C3 C4 0.6(7) . . . .
Fe1 C2 C3 C4 -58.4(4) . . . .
C1 C2 C3 Fe1 59.0(4) . . . .
C2 C3 C4 C5 -0.7(7) . . . .
Fe1 C3 C4 C5 -59.7(4) . . . .
C2 C3 C4 Fe1 59.0(4) . . . .
C3 C4 C5 C1 0.5(6) . . . .
Fe1 C4 C5 C1 -59.2(4) . . . .
C3 C4 C5 C6 -175.3(5) . . . .
Fe1 C4 C5 C6 124.9(5) . . . .
C3 C4 C5 Fe1 59.8(4) . . . .
C2 C1 C5 C4 -0.2(6) . . . .
P1 C1 C5 C4 -163.1(4) . . . .
Fe1 C1 C5 C4 59.1(4) . . . .
C2 C1 C5 C6 175.4(5) . . . .
P1 C1 C5 C6 12.5(8) . . . .
Fe1 C1 C5 C6 -125.3(6) . . . .
C2 C1 C5 Fe1 -59.3(4) . . . .
P1 C1 C5 Fe1 137.8(4) . . . .
C4 C5 C6 C15 -122.6(6) . . . .
C1 C5 C6 C15 62.5(7) . . . .
Fe1 C5 C6 C15 -31.9(7) . . . .
C4 C5 C6 C7 57.2(7) . . . .
C1 C5 C6 C7 -117.8(6) . . . .
Fe1 C5 C6 C7 147.8(4) . . . .
C15 C6 C7 C8 178.6(5) . . . .
C5 C6 C7 C8 -1.2(8) . . . .
C15 C6 C7 C12 -1.9(7) . . . .
C5 C6 C7 C12 178.3(4) . . . .
C12 C7 C8 C9 -0.1(8) . . . .
C6 C7 C8 C9 179.4(6) . . . .
C7 C8 C9 C10 0.7(10) . . . .
C8 C9 C10 C11 -1.0(10) . . . .
C9 C10 C11 C12 0.7(10) . . . .
C10 C11 C12 C13 179.3(6) . . . .
C10 C11 C12 C7 -0.1(8) . . . .
C8 C7 C12 C13 -179.6(5) . . . .
C6 C7 C12 C13 0.9(7) . . . .
C8 C7 C12 C11 -0.2(7) . . . .
C6 C7 C12 C11 -179.7(5) . . . .
C11 C12 C13 C14 -178.9(5) . . . .
C7 C12 C13 C14 0.5(8) . . . .
C12 C13 C14 C15 -0.9(8) . . . .
C7 C6 C15 C14 1.6(8) . . . .
C5 C6 C15 C14 -178.6(5) . . . .
C13 C14 C15 C6 -0.2(8) . . . .
C20 C16 C17 C18 -0.4(8) . . . .
Fe1 C16 C17 C18 58.7(5) . . . .
C20 C16 C17 Fe1 -59.1(5) . . . .
C16 C17 C18 C19 0.0(8) . . . .
Fe1 C17 C18 C19 58.8(5) . . . .
C16 C17 C18 Fe1 -58.9(5) . . . .
C17 C18 C19 C20 0.5(8) . . . .
Fe1 C18 C19 C20 60.5(5) . . . .
C17 C18 C19 Fe1 -60.0(5) . . . .
C18 C19 C20 C16 -0.8(8) . . . .
Fe1 C19 C20 C16 60.0(5) . . . .
C18 C19 C20 Fe1 -60.8(5) . . . .
C17 C16 C20 C19 0.7(8) . . . .
Fe1 C16 C20 C19 -59.1(5) . . . .
C17 C16 C20 Fe1 59.8(5) . . . .
C5 C4 Fe1 C19 -133.3(4) . . . .
C3 C4 Fe1 C19 107.0(4) . . . .
C3 C4 Fe1 C5 -119.7(4) . . . .
C5 C4 Fe1 C2 82.7(3) . . . .
C3 C4 Fe1 C2 -37.0(3) . . . .
C5 C4 Fe1 C1 38.5(3) . . . .
C3 C4 Fe1 C1 -81.2(3) . . . .
C5 C4 Fe1 C20 -92.0(4) . . . .
C3 C4 Fe1 C20 148.3(3) . . . .
C5 C4 Fe1 C3 119.7(4) . . . .
C5 C4 Fe1 C18 -168.7(3) . . . .
C3 C4 Fe1 C18 71.5(4) . . . .
C5 C4 Fe1 C16 -65.9(5) . . . .
C3 C4 Fe1 C16 174.4(4) . . . .
C5 C4 Fe1 C17 -171.9(9) . . . .
C3 C4 Fe1 C17 68.3(11) . . . .
C18 C19 Fe1 C4 -133.1(5) . . . .
C20 C19 Fe1 C4 108.4(4) . . . .
C18 C19 Fe1 C5 -168.6(4) . . . .
C20 C19 Fe1 C5 72.9(5) . . . .
C18 C19 Fe1 C2 -64.9(7) . . . .
C20 C19 Fe1 C2 176.6(4) . . . .
C18 C19 Fe1 C1 -170.4(11) . . . .
C20 C19 Fe1 C1 71.1(13) . . . .
C18 C19 Fe1 C20 118.5(7) . . . .
C18 C19 Fe1 C3 -91.6(5) . . . .
C20 C19 Fe1 C3 149.9(4) . . . .
C20 C19 Fe1 C18 -118.5(7) . . . .
C18 C19 Fe1 C16 81.1(5) . . . .
C20 C19 Fe1 C16 -37.4(4) . . . .
C18 C19 Fe1 C17 37.1(5) . . . .
C20 C19 Fe1 C17 -81.4(5) . . . .
C1 C5 Fe1 C4 119.1(4) . . . .
C6 C5 Fe1 C4 -117.8(6) . . . .
C4 C5 Fe1 C19 61.5(4) . . . .
C1 C5 Fe1 C19 -179.4(4) . . . .
C6 C5 Fe1 C19 -56.3(6) . . . .
C4 C5 Fe1 C2 -80.8(3) . . . .
C1 C5 Fe1 C2 38.2(3) . . . .
C6 C5 Fe1 C2 161.4(5) . . . .
C4 C5 Fe1 C1 -119.1(4) . . . .
C6 C5 Fe1 C1 123.1(6) . . . .
C4 C5 Fe1 C20 102.0(4) . . . .
C1 C5 Fe1 C20 -138.9(3) . . . .
C6 C5 Fe1 C20 -15.8(5) . . . .
C4 C5 Fe1 C3 -37.6(3) . . . .
C1 C5 Fe1 C3 81.5(3) . . . .
C6 C5 Fe1 C3 -155.4(5) . . . .
C4 C5 Fe1 C18 34.5(11) . . . .
C1 C5 Fe1 C18 153.6(9) . . . .
C6 C5 Fe1 C18 -83.3(11) . . . .
C4 C5 Fe1 C16 144.0(3) . . . .
C1 C5 Fe1 C16 -96.9(3) . . . .
C6 C5 Fe1 C16 26.2(5) . . . .
C4 C5 Fe1 C17 175.4(5) . . . .
C1 C5 Fe1 C17 -65.5(6) . . . .
C6 C5 Fe1 C17 57.6(7) . . . .
C3 C2 Fe1 C4 37.6(3) . . . .
C1 C2 Fe1 C4 -82.4(3) . . . .
C3 C2 Fe1 C19 -41.0(6) . . . .
C1 C2 Fe1 C19 -161.0(4) . . . .
C3 C2 Fe1 C5 81.2(3) . . . .
C1 C2 Fe1 C5 -38.8(3) . . . .
C3 C2 Fe1 C1 120.0(5) . . . .
C3 C2 Fe1 C20 113(3) . . . .
C1 C2 Fe1 C20 -7(3) . . . .
C1 C2 Fe1 C3 -120.0(5) . . . .
C3 C2 Fe1 C18 -82.2(4) . . . .
C1 C2 Fe1 C18 157.8(4) . . . .
C3 C2 Fe1 C16 -169.0(4) . . . .
C1 C2 Fe1 C16 71.0(5) . . . .
C3 C2 Fe1 C17 -126.9(4) . . . .
C1 C2 Fe1 C17 113.1(4) . . . .
C2 C1 Fe1 C4 80.8(3) . . . .
C5 C1 Fe1 C4 -37.5(3) . . . .
P1 C1 Fe1 C4 -158.6(4) . . . .
C2 C1 Fe1 C19 120.4(12) . . . .
C5 C1 Fe1 C19 2.1(13) . . . .
P1 C1 Fe1 C19 -119.1(12) . . . .
C2 C1 Fe1 C5 118.3(4) . . . .
P1 C1 Fe1 C5 -121.2(5) . . . .
C5 C1 Fe1 C2 -118.3(4) . . . .
P1 C1 Fe1 C2 120.6(5) . . . .
C2 C1 Fe1 C20 179.2(4) . . . .
C5 C1 Fe1 C20 60.9(4) . . . .
P1 C1 Fe1 C20 -60.3(6) . . . .
C2 C1 Fe1 C3 36.9(3) . . . .
C5 C1 Fe1 C3 -81.4(3) . . . .
P1 C1 Fe1 C3 157.4(5) . . . .
C2 C1 Fe1 C18 -46.2(7) . . . .
C5 C1 Fe1 C18 -164.5(6) . . . .
P1 C1 Fe1 C18 74.4(7) . . . .
C2 C1 Fe1 C16 -136.5(4) . . . .
C5 C1 Fe1 C16 105.3(4) . . . .
P1 C1 Fe1 C16 -15.9(5) . . . .
C2 C1 Fe1 C17 -90.4(4) . . . .
C5 C1 Fe1 C17 151.3(4) . . . .
P1 C1 Fe1 C17 30.1(5) . . . .
C19 C20 Fe1 C4 -83.2(4) . . . .
C16 C20 Fe1 C4 157.4(4) . . . .
C16 C20 Fe1 C19 -119.4(6) . . . .
C19 C20 Fe1 C5 -125.8(4) . . . .
C16 C20 Fe1 C5 114.8(4) . . . .
C19 C20 Fe1 C2 -157(3) . . . .
C16 C20 Fe1 C2 84(3) . . . .
C19 C20 Fe1 C1 -163.1(4) . . . .
C16 C20 Fe1 C1 77.5(5) . . . .
C19 C20 Fe1 C3 -49.6(6) . . . .
C16 C20 Fe1 C3 -169.0(4) . . . .
C19 C20 Fe1 C18 37.9(5) . . . .
C16 C20 Fe1 C18 -81.5(5) . . . .
C19 C20 Fe1 C16 119.4(6) . . . .
C19 C20 Fe1 C17 81.3(5) . . . .
C16 C20 Fe1 C17 -38.1(5) . . . .
C2 C3 Fe1 C4 -119.8(4) . . . .
C2 C3 Fe1 C19 155.9(4) . . . .
C4 C3 Fe1 C19 -84.3(4) . . . .
C2 C3 Fe1 C5 -82.5(3) . . . .
C4 C3 Fe1 C5 37.3(3) . . . .
C4 C3 Fe1 C2 119.8(4) . . . .
C2 C3 Fe1 C1 -37.6(3) . . . .
C4 C3 Fe1 C1 82.2(3) . . . .
C2 C3 Fe1 C20 -172.4(4) . . . .
C4 C3 Fe1 C20 -52.6(5) . . . .
C2 C3 Fe1 C18 113.6(4) . . . .
C4 C3 Fe1 C18 -126.6(3) . . . .
C2 C3 Fe1 C16 86(2) . . . .
C4 C3 Fe1 C16 -154.0(19) . . . .
C2 C3 Fe1 C17 78.6(4) . . . .
C4 C3 Fe1 C17 -161.6(3) . . . .
C19 C18 Fe1 C4 61.6(6) . . . .
C17 C18 Fe1 C4 -178.7(4) . . . .
C17 C18 Fe1 C19 119.7(7) . . . .
C19 C18 Fe1 C5 34.8(12) . . . .
C17 C18 Fe1 C5 154.4(8) . . . .
C19 C18 Fe1 C2 143.3(5) . . . .
C17 C18 Fe1 C2 -97.1(5) . . . .
C19 C18 Fe1 C1 175.4(5) . . . .
C17 C18 Fe1 C1 -64.9(8) . . . .
C19 C18 Fe1 C20 -38.2(5) . . . .
C17 C18 Fe1 C20 81.5(5) . . . .
C19 C18 Fe1 C3 101.7(5) . . . .
C17 C18 Fe1 C3 -138.7(4) . . . .
C19 C18 Fe1 C16 -81.9(5) . . . .
C17 C18 Fe1 C16 37.7(4) . . . .
C19 C18 Fe1 C17 -119.7(7) . . . .
C20 C16 Fe1 C4 -39.6(7) . . . .
C17 C16 Fe1 C4 -158.2(4) . . . .
C20 C16 Fe1 C19 37.7(4) . . . .
C17 C16 Fe1 C19 -80.9(4) . . . .
C20 C16 Fe1 C5 -82.1(5) . . . .
C17 C16 Fe1 C5 159.4(4) . . . .
C20 C16 Fe1 C2 -172.3(4) . . . .
C17 C16 Fe1 C2 69.2(6) . . . .
C20 C16 Fe1 C1 -128.9(4) . . . .
C17 C16 Fe1 C1 112.5(4) . . . .
C17 C16 Fe1 C20 -118.6(6) . . . .
C20 C16 Fe1 C3 109.9(19) . . . .
C17 C16 Fe1 C3 -9(2) . . . .
C20 C16 Fe1 C18 81.4(5) . . . .
C17 C16 Fe1 C18 -37.2(4) . . . .
C20 C16 Fe1 C17 118.6(6) . . . .
C18 C17 Fe1 C4 4.1(13) . . . .
C16 C17 Fe1 C4 123.4(10) . . . .
C18 C17 Fe1 C19 -37.4(5) . . . .
C16 C17 Fe1 C19 81.9(5) . . . .
C18 C17 Fe1 C5 -164.0(5) . . . .
C16 C17 Fe1 C5 -44.6(7) . . . .
C18 C17 Fe1 C2 103.3(4) . . . .
C16 C17 Fe1 C2 -137.3(4) . . . .
C18 C17 Fe1 C1 149.6(4) . . . .
C16 C17 Fe1 C1 -91.0(4) . . . .
C18 C17 Fe1 C20 -81.5(5) . . . .
C16 C17 Fe1 C20 37.9(4) . . . .
C18 C17 Fe1 C3 59.2(5) . . . .
C16 C17 Fe1 C3 178.5(4) . . . .
C16 C17 Fe1 C18 119.4(6) . . . .
C18 C17 Fe1 C16 -119.4(6) . . . .
C2 C1 P1 C25 52.3(5) . . . .
C5 C1 P1 C25 -147.9(4) . . . .
Fe1 C1 P1 C25 -47.7(4) . . . .
C2 C1 P1 C21 -68.2(5) . . . .
C5 C1 P1 C21 91.6(5) . . . .
Fe1 C1 P1 C21 -168.3(4) . . . .
C2 C1 P1 Au1 176.6(4) . . . .
C5 C1 P1 Au1 -23.6(5) . . . .
Fe1 C1 P1 Au1 76.5(4) . . . .
C27 C25 P1 C1 -41.7(5) . . . .
C28 C25 P1 C1 78.9(4) . . . .
C26 C25 P1 C1 -165.6(4) . . . .
C27 C25 P1 C21 72.9(5) . . . .
C28 C25 P1 C21 -166.5(4) . . . .
C26 C25 P1 C21 -51.0(4) . . . .
C27 C25 P1 Au1 -169.4(4) . . . .
C28 C25 P1 Au1 -48.9(4) . . . .
C26 C25 P1 Au1 66.7(4) . . . .
C24 C21 P1 C1 74.5(5) . . . .
C23 C21 P1 C1 -45.5(4) . . . .
C22 C21 P1 C1 -161.5(4) . . . .
C24 C21 P1 C25 -43.7(5) . . . .
C23 C21 P1 C25 -163.6(3) . . . .
C22 C21 P1 C25 80.3(4) . . . .
C24 C21 P1 Au1 -163.5(4) . . . .
C23 C21 P1 Au1 76.6(4) . . . .
C22 C21 P1 Au1 -39.5(4) . . . .
Cl1 Au1 P1 C1 155.0(6) . . . .
Cl1 Au1 P1 C25 -80.8(6) . . . .
Cl1 Au1 P1 C21 41.2(7) . . . .
